data_7219070
loop_
_publ_author_name
'Han, Lu-Lu'
'Wang, Su-Na'
'Jagli\<ci\'c, Zvonko'
'Zeng, Su-Yuan'
'Zheng, Jun'
'Li, Zhong-Hui'
'Chen, Jiang-Shan'
'Sun, Di'

_publ_section_title
;
 Synthesis, structural versatility and magnetic properties of a series of
 copper(ii) coordination polymers based on bipyrazole and various
 dicarboxylate ligands
;
_journal_issue 6
_journal_name_full CrystEngComm
_journal_page_first 1405
_journal_paper_doi 10.1039/C4CE02248C
_journal_volume 17
_journal_year 2015
_chemical_formula_moiety 'C25 H27 Cu2 N4 O7, H2 O'
_chemical_formula_sum 'C25 H29 Cu2 N4 O8'
_chemical_formula_weight 640.60
_chemical_name_systematic
;
 ? 
;
_space_group_crystal_system triclinic
_space_group_IT_number 2
_space_group_name_Hall '-P 1'
_space_group_name_H-M_alt 'P -1'
_symmetry_space_group_name_Hall '-P 1'
_symmetry_space_group_name_H-M 'P -1'
_atom_sites_solution_hydrogens geom
_atom_sites_solution_primary direct
_atom_sites_solution_secondary difmap
_audit_creation_date 2014-01-15
_audit_creation_method
;
  Olex2 1.2-ac2
  (compiled 2012.03.06 svn.r2239, GUI svn.r4109)
;
_audit_update_record
;
2014-11-04 deposited with the CCDC.
2014-12-15 downloaded from the CCDC.
;
_cell_angle_alpha 113.262(2)
_cell_angle_beta 114.306(2)
_cell_angle_gamma 96.107(2)
_cell_formula_units_Z 2
_cell_length_a 11.5804(16)
_cell_length_b 11.6236(16)
_cell_length_c 12.3308(18)
_cell_measurement_reflns_used 1661
_cell_measurement_temperature 298(2)
_cell_measurement_theta_max 0.00
_cell_measurement_theta_min 0.00
_cell_volume 1316.1(3)
_computing_data_reduction 'SAINT v7.23A (Bruker, 2003)'
_computing_molecular_graphics
;
O. V. Dolomanov, L. J. Bourhis, R. J. Gildea, J. A. K. Howard and H. Puschmann,
OLEX2: a complete structure solution, refinement and analysis program.
J. Appl. Cryst. (2009). 42, 339-341.
;
_computing_publication_material
;
O. V. Dolomanov, L. J. Bourhis, R. J. Gildea, J. A. K. Howard and H. Puschmann,
OLEX2: a complete structure solution, refinement and analysis program.
J. Appl. Cryst. (2009). 42, 339-341.
;
_computing_structure_refinement 'SHELXL-97 (Sheldrick, 1997)'
_computing_structure_solution 'SHELXS-97 (Sheldrick, 1990)'
_diffrn_ambient_temperature 298(2)
_diffrn_measured_fraction_theta_full 0.990
_diffrn_measured_fraction_theta_max 0.990
_diffrn_measurement_device_type 'CCD area detector'
_diffrn_measurement_method 'phi and omega scans'
_diffrn_radiation_monochromator graphite
_diffrn_radiation_type MoK\a
_diffrn_radiation_wavelength 0.71073
_diffrn_reflns_av_R_equivalents 0.0672
_diffrn_reflns_av_unetI/netI 0.1008
_diffrn_reflns_limit_h_max 13
_diffrn_reflns_limit_h_min -12
_diffrn_reflns_limit_k_max 10
_diffrn_reflns_limit_k_min -13
_diffrn_reflns_limit_l_max 14
_diffrn_reflns_limit_l_min -12
_diffrn_reflns_number 6647
_diffrn_reflns_theta_full 25.00
_diffrn_reflns_theta_max 25.00
_diffrn_reflns_theta_min 2.01
_diffrn_source 'fine-focus sealed tube'
_diffrn_source_current 30.0
_diffrn_source_power 1.5
_diffrn_source_voltage 50.0
_exptl_absorpt_coefficient_mu 1.672
_exptl_absorpt_correction_T_max 0.8506
_exptl_absorpt_correction_T_min 0.7875
_exptl_absorpt_correction_type multi-scan
_exptl_absorpt_process_details sadabs
_exptl_crystal_density_diffrn 1.617
_exptl_crystal_density_method 'not measured'
_exptl_crystal_F_000 658
_exptl_crystal_size_max 0.15
_exptl_crystal_size_mid 0.10
_exptl_crystal_size_min 0.10
_refine_diff_density_max 0.528
_refine_diff_density_min -0.786
_refine_diff_density_rms 0.102
_refine_ls_extinction_method none
_refine_ls_goodness_of_fit_ref 0.903
_refine_ls_hydrogen_treatment constr
_refine_ls_matrix_type full
_refine_ls_number_parameters 356
_refine_ls_number_reflns 4604
_refine_ls_number_restraints 0
_refine_ls_restrained_S_all 0.903
_refine_ls_R_factor_all 0.0737
_refine_ls_R_factor_gt 0.0446
_refine_ls_shift/su_max 0.002
_refine_ls_shift/su_mean 0.000
_refine_ls_structure_factor_coef Fsqd
_refine_ls_weighting_details 'calc w=1/[\s^2^(Fo^2^)+(0.0422P)^2^+0.0000P] where P=(Fo^2^+2Fc^2^)/3'
_refine_ls_weighting_scheme calc
_refine_ls_wR_factor_gt 0.0994
_refine_ls_wR_factor_ref 0.1090
_reflns_number_gt 3019
_reflns_number_total 4604
_reflns_threshold_expression >2sigma(I)
_cod_data_source_file c4ce02248c2.cif
_cod_data_source_block p7
_cod_depositor_comments 'Adding full bibliography for 7219064--7219070.cif.'
_cod_database_code 7219070

loop_
_space_group_symop_id
_space_group_symop_operation_xyz
1 'x, y, z'
2 '-x, -y, -z'

loop_
_atom_site_label
_atom_site_type_symbol
_atom_site_fract_x
_atom_site_fract_y
_atom_site_fract_z
_atom_site_U_iso_or_equiv
_atom_site_adp_type
_atom_site_occupancy
_atom_site_symmetry_multiplicity
_atom_site_calc_flag
_atom_site_refinement_flags
Cu1 Cu 0.97637(5) 0.86622(5) 0.89115(5) 0.02473(17) Uani 1 1 d .
Cu2 Cu 0.96869(5) 0.85564(6) 1.14319(5) 0.03051(18) Uani 1 1 d .
C1 C 0.8227(5) 0.7175(5) 0.5343(5) 0.0404(13) Uani 1 1 d .
H1A H 0.7871 0.6414 0.5379 0.061 Uiso 1 1 calc R
H1B H 0.7968 0.6940 0.4418 0.061 Uiso 1 1 calc R
H1C H 0.7882 0.7862 0.5695 0.061 Uiso 1 1 calc R
C2 C 0.9704(4) 0.7651(4) 0.6173(4) 0.0249(10) Uani 1 1 d .
C3 C 1.0675(5) 0.7688(4) 0.5760(4) 0.0282(11) Uani 1 1 d .
C4 C 1.1908(5) 0.8194(4) 0.6935(5) 0.0311(11) Uani 1 1 d .
C5 C 1.3298(5) 0.8490(6) 0.7176(5) 0.0505(15) Uani 1 1 d .
H5A H 1.3580 0.7727 0.7095 0.076 Uiso 1 1 calc R
H5B H 1.3883 0.9219 0.8074 0.076 Uiso 1 1 calc R
H5C H 1.3330 0.8714 0.6517 0.076 Uiso 1 1 calc R
C6 C 0.9201(6) 0.4841(5) 0.2943(6) 0.0612(17) Uani 1 1 d .
H6A H 0.8495 0.4786 0.3156 0.092 Uiso 1 1 calc R
H6B H 0.9914 0.4635 0.3504 0.092 Uiso 1 1 calc R
H6C H 0.8864 0.4223 0.2003 0.092 Uiso 1 1 calc R
C7 C 0.9715(5) 0.6208(4) 0.3199(5) 0.0362(12) Uani 1 1 d .
C8 C 1.0403(5) 0.7393(4) 0.4374(4) 0.0298(11) Uani 1 1 d .
C9 C 1.0692(5) 0.8346(4) 0.4004(4) 0.0290(11) Uani 1 1 d .
C10 C 1.1442(5) 0.9788(5) 0.4874(5) 0.0402(13) Uani 1 1 d .
H10A H 1.2322 0.9948 0.4978 0.060 Uiso 1 1 calc R
H10B H 1.1513 1.0083 0.5751 0.060 Uiso 1 1 calc R
H10C H 1.0976 1.0262 0.4454 0.060 Uiso 1 1 calc R
C11 C 1.2241(5) 0.9310(5) 1.1602(5) 0.0383(13) Uani 1 1 d .
C12 C 1.3706(5) 1.0053(7) 1.2436(6) 0.0657(19) Uani 1 1 d .
H12A H 1.3836 1.0964 1.2625 0.079 Uiso 1 1 calc R
H12B H 1.4131 0.9675 1.1909 0.079 Uiso 1 1 calc R
C13 C 1.4391(5) 1.0033(6) 1.3776(5) 0.0432(14) Uani 1 1 d .
C14 C 1.4597(5) 0.8898(6) 1.3806(6) 0.0542(16) Uani 1 1 d .
H14 H 1.4319 0.8136 1.2992 0.065 Uiso 1 1 calc R
C15 C 1.5203(5) 0.8862(6) 1.5009(6) 0.0515(15) Uani 1 1 d .
H15 H 1.5340 0.8085 1.4999 0.062 Uiso 1 1 calc R
C16 C 0.6840(5) 0.8250(5) 1.0495(6) 0.0389(13) Uani 1 1 d .
C17 C 0.5599(6) 0.7746(6) 1.0558(7) 0.0637(18) Uani 1 1 d .
H17A H 0.5729 0.8308 1.1453 0.076 Uiso 1 1 calc R
H17B H 0.4830 0.7825 0.9900 0.076 Uiso 1 1 calc R
C18 C 0.5880(7) 0.6016(7) 1.1271(7) 0.080(2) Uani 1 1 d .
H18 H 0.6491 0.6683 1.2150 0.096 Uiso 1 1 calc R
C19 C 0.5300(5) 0.6335(5) 1.0279(6) 0.0441(13) Uani 1 1 d .
C20 C 0.4423(7) 0.5313(7) 0.8999(7) 0.081(2) Uani 1 1 d .
H20 H 0.4016 0.5497 0.8289 0.097 Uiso 1 1 calc R
C21 C 0.8170(5) 0.6296(5) 0.8419(5) 0.0362(12) Uani 1 1 d .
C22 C 0.6910(5) 0.5089(5) 0.7499(5) 0.0521(15) Uani 1 1 d .
H22A H 0.7175 0.4301 0.7259 0.063 Uiso 1 1 calc R
H22B H 0.6469 0.5062 0.8012 0.063 Uiso 1 1 calc R
C23 C 0.5913(5) 0.5037(5) 0.6208(5) 0.0436(14) Uani 1 1 d .
C24 C 0.5081(6) 0.5780(6) 0.6199(6) 0.0574(16) Uani 1 1 d .
H24 H 0.5124 0.6334 0.7012 0.069 Uiso 1 1 calc R
C25 C 0.4177(6) 0.5735(5) 0.5018(6) 0.0564(16) Uani 1 1 d .
H25 H 0.3611 0.6243 0.5052 0.068 Uiso 1 1 calc R
N1 N 1.0329(4) 0.8101(3) 0.7525(4) 0.0280(9) Uani 1 1 d .
N2 N 1.1644(4) 0.8431(4) 0.7954(4) 0.0292(9) Uani 1 1 d .
H2 H 1.2253 0.8759 0.8791 0.035 Uiso 1 1 calc R
N3 N 0.9579(4) 0.6469(4) 0.2188(4) 0.0415(11) Uani 1 1 d .
H3 H 0.9166 0.5880 0.1343 0.050 Uiso 1 1 calc R
N4 N 1.0164(4) 0.7763(4) 0.2652(4) 0.0332(9) Uani 1 1 d .
O1 O 1.1575(3) 0.9495(4) 1.2224(3) 0.0487(10) Uani 1 1 d .
O1W O 0.8388(7) 0.4008(6) -0.0320(6) 0.147(2) Uani 1 1 d .
H1WA H 0.8284 0.3373 -0.0154 0.176 Uiso 1 1 d R
H1WB H 0.8894 0.3937 -0.0667 0.176 Uiso 1 1 d R
O2 O 1.1727(3) 0.8591(3) 1.0334(3) 0.0397(8) Uani 1 1 d .
O3 O 0.7935(4) 0.8286(4) 1.1354(4) 0.0556(11) Uani 1 1 d .
O4 O 0.6691(3) 0.8641(4) 0.9663(4) 0.0497(10) Uani 1 1 d .
O5 O 0.8931(4) 0.6506(3) 0.9585(4) 0.0505(10) Uani 1 1 d .
O6 O 0.8342(3) 0.7007(3) 0.7910(3) 0.0386(8) Uani 1 1 d .
O7 O 0.9239(3) 0.9414(3) 1.0299(3) 0.0229(7) Uani 1 1 d .
H7A H 0.8273 0.9267 0.9856 0.028 Uiso 1 1 calc R

loop_
_atom_site_aniso_label
_atom_site_aniso_U_11
_atom_site_aniso_U_22
_atom_site_aniso_U_33
_atom_site_aniso_U_23
_atom_site_aniso_U_13
_atom_site_aniso_U_12
Cu1 0.0254(3) 0.0296(3) 0.0189(3) 0.0132(2) 0.0113(2) 0.0007(2)
Cu2 0.0283(3) 0.0447(4) 0.0255(3) 0.0245(3) 0.0136(3) 0.0051(3)
C1 0.039(3) 0.048(3) 0.028(3) 0.021(2) 0.012(2) 0.005(2)
C2 0.025(3) 0.026(3) 0.025(3) 0.017(2) 0.011(2) 0.004(2)
C3 0.040(3) 0.030(3) 0.028(3) 0.020(2) 0.021(2) 0.011(2)
C4 0.035(3) 0.036(3) 0.027(3) 0.017(2) 0.019(2) 0.008(2)
C5 0.040(3) 0.070(4) 0.046(3) 0.027(3) 0.028(3) 0.015(3)
C6 0.097(5) 0.035(3) 0.046(4) 0.021(3) 0.031(4) 0.010(3)
C7 0.055(3) 0.029(3) 0.032(3) 0.018(2) 0.025(3) 0.013(2)
C8 0.043(3) 0.031(3) 0.024(3) 0.017(2) 0.021(2) 0.010(2)
C9 0.039(3) 0.033(3) 0.023(3) 0.017(2) 0.019(2) 0.011(2)
C10 0.051(3) 0.040(3) 0.037(3) 0.024(2) 0.024(3) 0.006(3)
C11 0.020(3) 0.068(4) 0.038(3) 0.041(3) 0.009(2) 0.011(2)
C12 0.028(3) 0.129(6) 0.055(4) 0.066(4) 0.017(3) 0.007(3)
C13 0.023(3) 0.073(4) 0.039(3) 0.039(3) 0.011(2) 0.006(3)
C14 0.047(4) 0.062(4) 0.033(3) 0.011(3) 0.017(3) 0.004(3)
C15 0.045(3) 0.055(4) 0.060(4) 0.037(3) 0.022(3) 0.012(3)
C16 0.035(3) 0.035(3) 0.059(4) 0.026(3) 0.030(3) 0.009(2)
C17 0.050(4) 0.065(4) 0.112(6) 0.057(4) 0.056(4) 0.021(3)
C18 0.082(5) 0.074(5) 0.053(4) 0.037(4) 0.011(4) -0.018(4)
C19 0.032(3) 0.054(4) 0.061(4) 0.037(3) 0.028(3) 0.009(3)
C20 0.065(4) 0.087(5) 0.075(5) 0.063(4) 0.005(4) -0.006(4)
C21 0.040(3) 0.027(3) 0.034(3) 0.009(2) 0.020(3) 0.000(2)
C22 0.052(4) 0.039(3) 0.043(3) 0.016(3) 0.016(3) -0.011(3)
C23 0.042(3) 0.030(3) 0.035(3) 0.007(2) 0.013(3) -0.013(3)
C24 0.062(4) 0.050(4) 0.035(3) 0.004(3) 0.021(3) 0.005(3)
C25 0.054(4) 0.047(4) 0.056(4) 0.017(3) 0.025(3) 0.013(3)
N1 0.032(2) 0.031(2) 0.025(2) 0.0151(17) 0.0168(18) 0.0072(18)
N2 0.025(2) 0.040(2) 0.018(2) 0.0139(17) 0.0087(17) 0.0053(18)
N3 0.060(3) 0.038(3) 0.021(2) 0.0112(19) 0.019(2) 0.012(2)
N4 0.044(2) 0.033(2) 0.026(2) 0.0181(19) 0.017(2) 0.0082(19)
O1 0.032(2) 0.083(3) 0.032(2) 0.0335(19) 0.0135(17) 0.0055(19)
O1W 0.200(7) 0.126(5) 0.099(5) 0.054(4) 0.063(5) 0.048(5)
O2 0.036(2) 0.055(2) 0.032(2) 0.0257(18) 0.0155(17) 0.0144(17)
O3 0.043(2) 0.088(3) 0.079(3) 0.068(3) 0.038(2) 0.025(2)
O4 0.035(2) 0.069(3) 0.045(2) 0.034(2) 0.0165(19) 0.0067(19)
O5 0.052(2) 0.043(2) 0.037(2) 0.0218(18) 0.0078(19) -0.0012(18)
O6 0.040(2) 0.036(2) 0.0263(18) 0.0100(15) 0.0153(16) -0.0111(15)
O7 0.0256(17) 0.0249(16) 0.0196(16) 0.0121(13) 0.0121(14) 0.0035(13)

loop_
_atom_type_symbol
_atom_type_description
_atom_type_scat_dispersion_real
_atom_type_scat_dispersion_imag
_atom_type_scat_source
C C 0.0033 0.0016 'International Tables Vol C Tables 4.2.6.8 and 6.1.1.4'
H H 0.0000 0.0000 'International Tables Vol C Tables 4.2.6.8 and 6.1.1.4'
Cu Cu 0.3201 1.2651 'International Tables Vol C Tables 4.2.6.8 and 6.1.1.4'
N N 0.0061 0.0033 'International Tables Vol C Tables 4.2.6.8 and 6.1.1.4'
O O 0.0106 0.0060 'International Tables Vol C Tables 4.2.6.8 and 6.1.1.4'

loop_
_geom_angle_atom_site_label_1
_geom_angle_atom_site_label_2
_geom_angle_atom_site_label_3
_geom_angle
_geom_angle_site_symmetry_1
_geom_angle_site_symmetry_3
N1 Cu1 Cu1 132.19(11) . 2_777
N1 Cu1 O2 87.06(14) . .
N1 Cu1 O7 91.88(13) . 2_777
O2 Cu1 Cu1 90.22(9) . 2_777
O6 Cu1 Cu1 132.25(10) . 2_777
O6 Cu1 N1 92.02(14) . .
O6 Cu1 O2 112.39(13) . .
O6 Cu1 O7 161.81(13) . 2_777
O6 Cu1 O7 92.85(12) . .
O7 Cu1 Cu1 41.86(8) . 2_777
O7 Cu1 Cu1 40.35(8) 2_777 2_777
O7 Cu1 N1 173.59(13) . .
O7 Cu1 O2 94.92(12) . .
O7 Cu1 O2 85.54(12) 2_777 .
O7 Cu1 O7 82.21(12) . 2_777
N4 Cu2 O5 90.12(14) 1_556 .
O1 Cu2 N4 90.70(15) . 1_556
O1 Cu2 O3 155.03(17) . .
O1 Cu2 O5 113.39(14) . .
O1 Cu2 O7 88.50(13) . .
O3 Cu2 N4 85.99(15) . 1_556
O3 Cu2 O5 91.39(16) . .
O7 Cu2 N4 177.47(14) . 1_556
O7 Cu2 O3 93.73(13) . .
O7 Cu2 O5 92.40(12) . .
H1A C1 H1B 109.5 . .
H1A C1 H1C 109.5 . .
H1B C1 H1C 109.5 . .
C2 C1 H1A 109.5 . .
C2 C1 H1B 109.5 . .
C2 C1 H1C 109.5 . .
C3 C2 C1 129.5(4) . .
N1 C2 C1 121.4(4) . .
N1 C2 C3 109.1(4) . .
C2 C3 C8 125.7(4) . .
C4 C3 C2 105.9(4) . .
C4 C3 C8 128.0(4) . .
C3 C4 C5 131.9(4) . .
N2 C4 C3 106.1(4) . .
N2 C4 C5 122.0(4) . .
C4 C5 H5A 109.5 . .
C4 C5 H5B 109.5 . .
C4 C5 H5C 109.5 . .
H5A C5 H5B 109.5 . .
H5A C5 H5C 109.5 . .
H5B C5 H5C 109.5 . .
H6A C6 H6B 109.5 . .
H6A C6 H6C 109.5 . .
H6B C6 H6C 109.5 . .
C7 C6 H6A 109.5 . .
C7 C6 H6B 109.5 . .
C7 C6 H6C 109.5 . .
C8 C7 C6 131.7(4) . .
N3 C7 C6 122.2(4) . .
N3 C7 C8 106.0(4) . .
C7 C8 C3 127.9(4) . .
C7 C8 C9 106.6(4) . .
C9 C8 C3 125.1(4) . .
C8 C9 C10 129.7(4) . .
N4 C9 C8 109.2(4) . .
N4 C9 C10 121.1(4) . .
C9 C10 H10A 109.5 . .
C9 C10 H10B 109.5 . .
C9 C10 H10C 109.5 . .
H10A C10 H10B 109.5 . .
H10A C10 H10C 109.5 . .
H10B C10 H10C 109.5 . .
O1 C11 C12 116.9(5) . .
O2 C11 C12 119.1(5) . .
O2 C11 O1 123.9(4) . .
C11 C12 H12A 108.8 . .
C11 C12 H12B 108.8 . .
C11 C12 C13 113.7(4) . .
H12A C12 H12B 107.7 . .
C13 C12 H12A 108.8 . .
C13 C12 H12B 108.8 . .
C14 C13 C12 121.0(6) . .
C15 C13 C12 121.0(6) 2_878 .
C15 C13 C14 117.9(5) 2_878 .
C13 C14 H14 119.2 . .
C15 C14 C13 121.6(5) . .
C15 C14 H14 119.2 . .
C13 C15 C14 120.4(5) 2_878 .
C13 C15 H15 119.8 2_878 .
C14 C15 H15 119.8 . .
O3 C16 C17 116.1(5) . .
O4 C16 C17 118.0(5) . .
O4 C16 O3 125.8(4) . .
C16 C17 H17A 108.8 . .
C16 C17 H17B 108.8 . .
H17A C17 H17B 107.7 . .
C19 C17 C16 114.0(4) . .
C19 C17 H17A 108.8 . .
C19 C17 H17B 108.8 . .
C19 C18 H18 119.3 . .
C19 C18 C20 121.3(6) . 2_667
C20 C18 H18 119.3 2_667 .
C18 C19 C17 121.8(6) . .
C18 C19 C20 116.9(5) . .
C20 C19 C17 121.2(6) . .
C18 C20 H20 119.1 2_667 .
C19 C20 C18 121.7(6) . 2_667
C19 C20 H20 119.1 . .
O5 C21 C22 118.7(4) . .
O5 C21 O6 125.4(5) . .
O6 C21 C22 115.9(5) . .
C21 C22 H22A 108.4 . .
C21 C22 H22B 108.4 . .
H22A C22 H22B 107.5 . .
C23 C22 C21 115.5(4) . .
C23 C22 H22A 108.4 . .
C23 C22 H22B 108.4 . .
C24 C23 C22 122.0(5) . .
C24 C23 C25 116.3(5) . 2_666
C25 C23 C22 121.6(6) 2_666 .
C23 C24 H24 119.1 . .
C23 C24 C25 121.8(5) . .
C25 C24 H24 119.1 . .
C23 C25 C24 121.9(6) 2_666 .
C23 C25 H25 119.1 2_666 .
C24 C25 H25 119.1 . .
C2 N1 Cu1 134.4(3) . .
N2 N1 Cu1 118.0(3) . .
N2 N1 C2 106.3(3) . .
C4 N2 H2 123.7 . .
N1 N2 C4 112.7(4) . .
N1 N2 H2 123.7 . .
C7 N3 H3 123.8 . .
C7 N3 N4 112.4(4) . .
N4 N3 H3 123.8 . .
C9 N4 Cu2 129.4(3) . 1_554
C9 N4 N3 105.7(4) . .
N3 N4 Cu2 121.6(3) . 1_554
C11 O1 Cu2 125.9(3) . .
H1WA O1W H1WB 109.5 . .
C11 O2 Cu1 119.5(3) . .
C16 O3 Cu2 129.2(3) . .
C21 O5 Cu2 121.0(3) . .
C21 O6 Cu1 123.9(3) . .
Cu1 O7 Cu1 97.79(11) . 2_777
Cu1 O7 H7A 109.6 . .
Cu1 O7 H7A 109.6 2_777 .
Cu2 O7 Cu1 109.27(13) . .
Cu2 O7 Cu1 120.25(14) . 2_777
Cu2 O7 H7A 109.6 . .

loop_
_geom_bond_atom_site_label_1
_geom_bond_atom_site_label_2
_geom_bond_distance
_geom_bond_site_symmetry_2
Cu1 Cu1 3.0019(11) 2_777
Cu1 N1 1.977(3) .
Cu1 O2 2.264(3) .
Cu1 O6 1.927(3) .
Cu1 O7 1.962(3) .
Cu1 O7 2.022(3) 2_777
Cu2 N4 1.985(4) 1_556
Cu2 O1 1.954(3) .
Cu2 O3 1.976(3) .
Cu2 O5 2.294(4) .
Cu2 O7 1.956(3) .
C1 H1A 0.9600 .
C1 H1B 0.9600 .
C1 H1C 0.9600 .
C1 C2 1.480(6) .
C2 C3 1.416(6) .
C2 N1 1.347(5) .
C3 C4 1.389(6) .
C3 C8 1.485(6) .
C4 C5 1.485(6) .
C4 N2 1.345(5) .
C5 H5A 0.9600 .
C5 H5B 0.9600 .
C5 H5C 0.9600 .
C6 H6A 0.9600 .
C6 H6B 0.9600 .
C6 H6C 0.9600 .
C6 C7 1.492(7) .
C7 C8 1.368(6) .
C7 N3 1.348(6) .
C8 C9 1.412(6) .
C9 C10 1.489(6) .
C9 N4 1.339(5) .
C10 H10A 0.9600 .
C10 H10B 0.9600 .
C10 H10C 0.9600 .
C11 C12 1.494(7) .
C11 O1 1.273(5) .
C11 O2 1.262(6) .
C12 H12A 0.9700 .
C12 H12B 0.9700 .
C12 C13 1.522(7) .
C13 C14 1.377(7) .
C13 C15 1.374(8) 2_878
C14 H14 0.9300 .
C14 C15 1.376(7) .
C15 C13 1.374(8) 2_878
C15 H15 0.9300 .
C16 C17 1.537(7) .
C16 O3 1.257(6) .
C16 O4 1.236(6) .
C17 H17A 0.9700 .
C17 H17B 0.9700 .
C17 C19 1.504(7) .
C18 H18 0.9300 .
C18 C19 1.349(8) .
C18 C20 1.415(8) 2_667
C19 C20 1.370(8) .
C20 C18 1.415(8) 2_667
C20 H20 0.9300 .
C21 C22 1.526(6) .
C21 O5 1.240(6) .
C21 O6 1.263(6) .
C22 H22A 0.9700 .
C22 H22B 0.9700 .
C22 C23 1.505(7) .
C23 C24 1.360(7) .
C23 C25 1.371(7) 2_666
C24 H24 0.9300 .
C24 C25 1.375(8) .
C25 C23 1.371(7) 2_666
C25 H25 0.9300 .
N1 N2 1.341(5) .
N2 H2 0.8600 .
N3 H3 0.8600 .
N3 N4 1.353(5) .
N4 Cu2 1.985(4) 1_554
O1W H1WA 0.8497 .
O1W H1WB 0.8499 .
O7 Cu1 2.022(3) 2_777
O7 H7A 0.9800 .
